data_7156013
loop_
_publ_author_name
'Ruvinskaya, Julia O.'
'Rostovskii, Nikolai V.'
'Filippov, Ilya P.'
'Khlebnikov, Alexander F.'
'Novikov, Mikhail S.'

_publ_section_title
;
 A novel approach to 5H-pyrazino[2,3-b]indoles via annulation of
 3-diazoindolin-2-imines with 2H-azirines or 5-alkoxyisoxazoles under
 Rh(ii) catalysis.
;
_journal_issue 1
_journal_name_full 'Organic &amp; biomolecular chemistry'
_journal_page_first 38
_journal_page_last 42
_journal_paper_doi 10.1039/c7ob02637d
_journal_volume 16
_journal_year 2017
_chemical_formula_moiety 'C18 H15 N3 O'
_chemical_formula_sum 'C18 H15 N3 O'
_chemical_formula_weight 289.33
_space_group_crystal_system orthorhombic
_space_group_IT_number 19
_space_group_name_Hall 'P 2ac 2ab'
_space_group_name_H-M_alt 'P 21 21 21'
_symmetry_space_group_name_Hall 'P 2ac 2ab'
_symmetry_space_group_name_H-M 'P 21 21 21'
_atom_sites_solution_hydrogens geom
_atom_sites_solution_primary direct
_audit_creation_date 2017-10-13
_audit_creation_method
;
Olex2 1.2
(compiled 2017.08.10 svn.r3458 for OlexSys, GUI svn.r5381)
;
_audit_update_record
;
2017-10-13 deposited with the CCDC.
2017-12-06 downloaded from the CCDC.
;
_cell_angle_alpha 90
_cell_angle_beta 90
_cell_angle_gamma 90
_cell_formula_units_Z 4
_cell_length_a 5.5664(3)
_cell_length_b 8.8236(5)
_cell_length_c 28.6221(19)
_cell_measurement_reflns_used 1643
_cell_measurement_temperature 100(2)
_cell_measurement_theta_max 30.2370
_cell_measurement_theta_min 3.6780
_cell_volume 1405.79(14)
_computing_cell_refinement
;
CrysAlisPro, Agilent Technologies,
Version 1.171.36.32 (release 02-08-2013 CrysAlis171 .NET)
(compiled Aug  2 2013,16:46:58)
;
_computing_data_collection
;
CrysAlisPro, Agilent Technologies,
Version 1.171.36.32 (release 02-08-2013 CrysAlis171 .NET)
(compiled Aug  2 2013,16:46:58)
;
_computing_data_reduction
;
CrysAlisPro, Agilent Technologies,
Version 1.171.36.32 (release 02-08-2013 CrysAlis171 .NET)
(compiled Aug  2 2013,16:46:58)
;
_computing_molecular_graphics 'Olex2 (Dolomanov et al., 2009)'
_computing_publication_material 'Olex2 (Dolomanov et al., 2009)'
_computing_structure_refinement 'ShelXL (Sheldrick, 2015)'
_computing_structure_solution 'ShelXS (Sheldrick, 2008)'
_diffrn_ambient_temperature 100(2)
_diffrn_detector_area_resol_mean 16.2096
_diffrn_measured_fraction_theta_full 0.997
_diffrn_measured_fraction_theta_max 0.997
_diffrn_measurement_details
;
#__ type_ start__ end____ width___ exp.time_
  1 omega   -2.00   96.00   1.0000  160.0000
omega____ theta____ kappa____ phi______ frames
    -       23.3616   38.0000  150.0000 98

#__ type_ start__ end____ width___ exp.time_
  2 omega   -7.00   59.00   1.0000  160.0000
omega____ theta____ kappa____ phi______ frames
    -       23.3616  -99.0000   30.0000 66

#__ type_ start__ end____ width___ exp.time_
  3 omega  -49.00  -23.00   1.0000  160.0000
omega____ theta____ kappa____ phi______ frames
    -      -22.4241   77.0000 -150.0000 26

#__ type_ start__ end____ width___ exp.time_
  4 omega   17.00   45.00   1.0000  160.0000
omega____ theta____ kappa____ phi______ frames
    -      -22.4241   77.0000  -60.0000 28
;
_diffrn_measurement_device_type 'Xcalibur, Eos'
_diffrn_measurement_method '\w scans'
_diffrn_orient_matrix_UB_11 -0.0153893000
_diffrn_orient_matrix_UB_12 0.0349351000
_diffrn_orient_matrix_UB_13 0.0221246000
_diffrn_orient_matrix_UB_21 0.0190845000
_diffrn_orient_matrix_UB_22 0.0720688000
_diffrn_orient_matrix_UB_23 -0.0103322000
_diffrn_orient_matrix_UB_31 -0.1250313000
_diffrn_orient_matrix_UB_32 0.0066889000
_diffrn_orient_matrix_UB_33 -0.0042744000
_diffrn_radiation_monochromator graphite
_diffrn_radiation_type MoK\a
_diffrn_radiation_wavelength 0.71073
_diffrn_reflns_av_R_equivalents 0.0282
_diffrn_reflns_av_unetI/netI 0.0455
_diffrn_reflns_Laue_measured_fraction_full 0.997
_diffrn_reflns_Laue_measured_fraction_max 0.997
_diffrn_reflns_limit_h_max 6
_diffrn_reflns_limit_h_min -7
_diffrn_reflns_limit_k_max 10
_diffrn_reflns_limit_k_min -11
_diffrn_reflns_limit_l_max 37
_diffrn_reflns_limit_l_min -35
_diffrn_reflns_number 6244
_diffrn_reflns_point_group_measured_fraction_full 0.967
_diffrn_reflns_point_group_measured_fraction_max 0.939
_diffrn_reflns_theta_full 25.242
_diffrn_reflns_theta_max 27.499
_diffrn_reflns_theta_min 2.712
_diffrn_source 'Enhance (Mo) X-ray Source'
_exptl_absorpt_coefficient_mu 0.088
_exptl_absorpt_correction_T_max 1.00000
_exptl_absorpt_correction_T_min 0.90847
_exptl_absorpt_correction_type multi-scan
_exptl_absorpt_process_details
;
CrysAlisPro, Agilent Technologies,
Version 1.171.36.32 (release 02-08-2013 CrysAlis171 .NET)
(compiled Aug  2 2013,16:46:58)
Empirical absorption correction using spherical harmonics,
 implemented in SCALE3 ABSPACK scaling algorithm.
;
_exptl_crystal_colour colorless
_exptl_crystal_density_diffrn 1.367
_exptl_crystal_description prizm
_exptl_crystal_F_000 608
_exptl_crystal_size_max 0.34
_exptl_crystal_size_mid 0.22
_exptl_crystal_size_min 0.14
_refine_diff_density_max 0.222
_refine_diff_density_min -0.228
_refine_diff_density_rms 0.045
_refine_ls_abs_structure_details
;
 Flack x determined using 903 quotients [(I+)-(I-)]/[(I+)+(I-)]
 (Parsons, Flack and Wagner, Acta Cryst. B69 (2013) 249-259).
;
_refine_ls_abs_structure_Flack 0.2(10)
_refine_ls_extinction_method none
_refine_ls_goodness_of_fit_ref 1.070
_refine_ls_hydrogen_treatment constr
_refine_ls_matrix_type full
_refine_ls_number_parameters 201
_refine_ls_number_reflns 3043
_refine_ls_number_restraints 0
_refine_ls_restrained_S_all 1.070
_refine_ls_R_factor_all 0.0505
_refine_ls_R_factor_gt 0.0419
_refine_ls_shift/su_max 0.001
_refine_ls_shift/su_mean 0.000
_refine_ls_structure_factor_coef Fsqd
_refine_ls_weighting_details 'w=1/[\s^2^(Fo^2^)+(0.0425P)^2^+0.1573P] where P=(Fo^2^+2Fc^2^)/3'
_refine_ls_weighting_scheme calc
_refine_ls_wR_factor_gt 0.0891
_refine_ls_wR_factor_ref 0.0924
_reflns_Friedel_coverage 0.595
_reflns_Friedel_fraction_full 0.922
_reflns_Friedel_fraction_max 0.854
_reflns_number_gt 2693
_reflns_number_total 3043
_reflns_threshold_expression 'I > 2\s(I)'
_cod_data_source_file c7ob02637d2.cif
_cod_data_source_block rnv27
_cod_depositor_comments 'Adding full bibliography for 7156013.cif.'
_cod_original_cell_volume 1405.79(15)
_cod_database_code 7156013
_shelx_shelxl_version_number 2014/7
_chemical_oxdiff_formula 'C18 h15 N3 o1'
_shelx_space_group_comment
;
The symmetry employed for this shelxl refinement is uniquely defined
by the following loop, which should always be used as a source of
symmetry information in preference to the above space-group names.
They are only intended as comments.
;
_reflns_odcompleteness_completeness 99.72
_reflns_odcompleteness_iscentric 1
_reflns_odcompleteness_theta 28.51
_olex2_refinement_description
;
1. Fixed Uiso
 At 1.2 times of:
  All C(H) groups
 At 1.5 times of:
  All C(H,H,H) groups
2.a Aromatic/amide H refined with riding coordinates:
 C13(H13), C14(H14), C17(H17), C16(H16), C2(H2), C8(H8), C7(H7), C6(H6), C5(H5)
2.b Idealised Me refined as rotating group:
 C11(H11A,H11B,H11C), C18(H18A,H18B,H18C)
;
_olex2_submission_special_instructions 'No special instructions were received'

loop_
_space_group_symop_operation_xyz
'x, y, z'
'-x+1/2, -y, z+1/2'
'x+1/2, -y+1/2, -z'
'-x, y+1/2, -z+1/2'

loop_
_atom_site_label
_atom_site_type_symbol
_atom_site_fract_x
_atom_site_fract_y
_atom_site_fract_z
_atom_site_U_iso_or_equiv
_atom_site_adp_type
_atom_site_occupancy
_atom_site_site_symmetry_order
_atom_site_calc_flag
_atom_site_refinement_flags_posn
O1 O 0.1437(3) 0.5334(2) 0.78803(6) 0.0206(4) Uani 1 1 d .
N2 N 1.4466(3) 1.1451(2) 0.90593(6) 0.0154(4) Uani 1 1 d .
N3 N 0.9497(3) 0.8959(2) 0.90027(6) 0.0135(4) Uani 1 1 d .
C13 C 0.5307(4) 0.7493(3) 0.86867(8) 0.0147(5) Uani 1 1 d .
H13 H 0.5458 0.7708 0.9003 0.018 Uiso 1 1 calc R
C12 C 0.6940(4) 0.8126(3) 0.83737(7) 0.0136(5) Uani 1 1 d .
C14 C 0.3461(4) 0.6550(3) 0.85388(8) 0.0149(5) Uani 1 1 d .
H14 H 0.2399 0.6136 0.8755 0.018 Uiso 1 1 calc R
N1 N 1.2047(4) 1.0941(2) 0.83818(6) 0.0168(4) Uani 1 1 d .
C3 C 1.2596(4) 1.0763(3) 0.88304(8) 0.0146(5) Uani 1 1 d .
C1 C 0.8921(4) 0.9090(3) 0.85450(7) 0.0140(5) Uani 1 1 d .
C17 C 0.6658(4) 0.7773(3) 0.78970(8) 0.0167(5) Uani 1 1 d .
H17 H 0.7719 0.8180 0.7680 0.020 Uiso 1 1 calc R
C15 C 0.3211(4) 0.6229(3) 0.80675(8) 0.0154(5) Uani 1 1 d .
C10 C 1.1353(4) 0.9797(3) 0.91431(7) 0.0130(5) Uani 1 1 d .
C11 C 1.6136(4) 1.2533(3) 0.88576(8) 0.0193(5) Uani 1 1 d .
H11A H 1.5937 1.3499 0.9007 0.029 Uiso 1 1 calc GR
H11B H 1.5822 1.2633 0.8529 0.029 Uiso 1 1 calc GR
H11C H 1.7751 1.2183 0.8903 0.029 Uiso 1 1 calc GR
C9 C 1.2590(4) 0.9891(3) 0.95845(8) 0.0141(5) Uani 1 1 d .
C18 C -0.0125(5) 0.4563(3) 0.81958(8) 0.0202(6) Uani 1 1 d .
H18A H -0.1002 0.5291 0.8377 0.030 Uiso 1 1 calc GR
H18B H 0.0807 0.3932 0.8400 0.030 Uiso 1 1 calc GR
H18C H -0.1230 0.3946 0.8022 0.030 Uiso 1 1 calc GR
C16 C 0.4830(5) 0.6833(3) 0.77471(8) 0.0178(5) Uani 1 1 d .
H16 H 0.4681 0.6603 0.7431 0.021 Uiso 1 1 calc R
C2 C 1.0191(4) 1.0075(3) 0.82468(8) 0.0166(5) Uani 1 1 d .
H2 H 0.9711 1.0129 0.7936 0.020 Uiso 1 1 calc R
C8 C 1.2310(4) 0.9179(3) 1.00176(8) 0.0171(5) Uani 1 1 d .
H8 H 1.1046 0.8511 1.0070 0.021 Uiso 1 1 calc R
C4 C 1.4504(4) 1.0910(3) 0.95153(8) 0.0150(5) Uani 1 1 d .
C7 C 1.3959(4) 0.9492(3) 1.03664(8) 0.0198(5) Uani 1 1 d .
H7 H 1.3814 0.9016 1.0655 0.024 Uiso 1 1 calc R
C6 C 1.5846(4) 1.0516(3) 1.02911(8) 0.0204(5) Uani 1 1 d .
H6 H 1.6918 1.0714 1.0533 0.024 Uiso 1 1 calc R
C5 C 1.6153(4) 1.1241(3) 0.98663(8) 0.0171(5) Uani 1 1 d .
H5 H 1.7406 1.1920 0.9818 0.021 Uiso 1 1 calc R

loop_
_atom_site_aniso_label
_atom_site_aniso_U_11
_atom_site_aniso_U_22
_atom_site_aniso_U_33
_atom_site_aniso_U_23
_atom_site_aniso_U_13
_atom_site_aniso_U_12
O1 0.0219(9) 0.0247(9) 0.0153(8) -0.0030(7) 0.0028(7) -0.0076(8)
N2 0.0146(10) 0.0161(10) 0.0154(9) 0.0008(8) 0.0021(8) -0.0011(8)
N3 0.0138(10) 0.0132(9) 0.0135(9) 0.0000(8) 0.0012(7) 0.0006(8)
C13 0.0177(12) 0.0164(12) 0.0101(9) 0.0002(9) 0.0000(9) 0.0036(10)
C12 0.0158(12) 0.0126(10) 0.0124(10) 0.0012(9) -0.0007(9) 0.0045(10)
C14 0.0163(12) 0.0155(11) 0.0129(10) 0.0017(9) 0.0043(9) 0.0018(10)
N1 0.0199(11) 0.0163(10) 0.0141(9) 0.0011(9) 0.0019(8) 0.0007(9)
C3 0.0148(12) 0.0126(11) 0.0164(11) -0.0005(9) 0.0029(9) 0.0026(10)
C1 0.0154(12) 0.0147(11) 0.0120(10) -0.0015(9) 0.0007(9) 0.0019(10)
C17 0.0191(12) 0.0190(12) 0.0120(10) 0.0026(9) 0.0028(10) -0.0023(10)
C15 0.0151(12) 0.0151(12) 0.0159(11) -0.0011(10) -0.0011(9) 0.0022(10)
C10 0.0135(11) 0.0126(11) 0.0127(10) 0.0006(9) 0.0019(8) 0.0034(10)
C11 0.0190(13) 0.0178(12) 0.0211(11) 0.0014(10) 0.0035(10) -0.0033(11)
C9 0.0130(11) 0.0147(11) 0.0146(11) -0.0021(9) 0.0001(9) 0.0023(10)
C18 0.0212(13) 0.0180(12) 0.0215(13) -0.0001(10) 0.0031(10) -0.0039(11)
C16 0.0231(13) 0.0210(12) 0.0093(10) -0.0006(9) 0.0013(9) 0.0008(12)
C2 0.0203(13) 0.0174(12) 0.0121(11) 0.0014(9) -0.0011(9) 0.0029(11)
C8 0.0197(12) 0.0163(12) 0.0154(11) 0.0001(9) 0.0006(9) -0.0003(11)
C4 0.0163(12) 0.0139(11) 0.0150(11) -0.0003(10) 0.0030(9) 0.0042(10)
C7 0.0232(13) 0.0209(12) 0.0154(11) 0.0008(10) -0.0005(10) 0.0012(11)
C6 0.0203(13) 0.0213(13) 0.0194(12) -0.0031(10) -0.0048(9) -0.0001(11)
C5 0.0142(12) 0.0166(12) 0.0205(11) -0.0017(10) 0.0015(9) -0.0015(10)

loop_
_atom_type_symbol
_atom_type_description
_atom_type_scat_dispersion_real
_atom_type_scat_dispersion_imag
_atom_type_scat_source
C C 0.0033 0.0016 'International Tables Vol C Tables 4.2.6.8 and 6.1.1.4'
H H 0.0000 0.0000 'International Tables Vol C Tables 4.2.6.8 and 6.1.1.4'
N N 0.0061 0.0033 'International Tables Vol C Tables 4.2.6.8 and 6.1.1.4'
O O 0.0106 0.0060 'International Tables Vol C Tables 4.2.6.8 and 6.1.1.4'

loop_
_geom_angle_atom_site_label_1
_geom_angle_atom_site_label_2
_geom_angle_atom_site_label_3
_geom_angle
C15 O1 C18 117.75(18)
C3 N2 C11 125.91(19)
C3 N2 C4 107.95(19)
C4 N2 C11 126.1(2)
C10 N3 C1 115.35(19)
C12 C13 H13 119.1
C14 C13 H13 119.1
C14 C13 C12 121.8(2)
C13 C12 C1 120.3(2)
C13 C12 C17 117.5(2)
C17 C12 C1 122.2(2)
C13 C14 H14 120.2
C15 C14 C13 119.6(2)
C15 C14 H14 120.2
C3 N1 C2 112.8(2)
N2 C3 C10 109.58(19)
N1 C3 N2 125.7(2)
N1 C3 C10 124.7(2)
N3 C1 C12 116.7(2)
N3 C1 C2 121.4(2)
C2 C1 C12 121.94(19)
C12 C17 H17 119.5
C16 C17 C12 121.0(2)
C16 C17 H17 119.5
O1 C15 C14 124.7(2)
O1 C15 C16 115.4(2)
C14 C15 C16 119.9(2)
N3 C10 C3 121.5(2)
N3 C10 C9 131.8(2)
C3 C10 C9 106.6(2)
N2 C11 H11A 109.5
N2 C11 H11B 109.5
N2 C11 H11C 109.5
H11A C11 H11B 109.5
H11A C11 H11C 109.5
H11B C11 H11C 109.5
C8 C9 C10 134.3(2)
C8 C9 C4 119.7(2)
C4 C9 C10 105.98(19)
O1 C18 H18A 109.5
O1 C18 H18B 109.5
O1 C18 H18C 109.5
H18A C18 H18B 109.5
H18A C18 H18C 109.5
H18B C18 H18C 109.5
C17 C16 C15 120.2(2)
C17 C16 H16 119.9
C15 C16 H16 119.9
N1 C2 C1 124.3(2)
N1 C2 H2 117.9
C1 C2 H2 117.9
C9 C8 H8 120.8
C7 C8 C9 118.4(2)
C7 C8 H8 120.8
N2 C4 C9 109.9(2)
N2 C4 C5 128.0(2)
C5 C4 C9 122.1(2)
C8 C7 H7 119.5
C8 C7 C6 121.0(2)
C6 C7 H7 119.5
C7 C6 H6 119.2
C5 C6 C7 121.7(2)
C5 C6 H6 119.2
C4 C5 H5 121.4
C6 C5 C4 117.1(2)
C6 C5 H5 121.4

loop_
_geom_bond_atom_site_label_1
_geom_bond_atom_site_label_2
_geom_bond_distance
O1 C15 1.373(3)
O1 C18 1.426(3)
N2 C3 1.372(3)
N2 C11 1.452(3)
N2 C4 1.390(3)
N3 C1 1.354(3)
N3 C10 1.332(3)
C13 H13 0.9300
C13 C12 1.393(3)
C13 C14 1.388(3)
C12 C1 1.477(3)
C12 C17 1.408(3)
C14 H14 0.9300
C14 C15 1.385(3)
N1 C3 1.329(3)
N1 C2 1.342(3)
C3 C10 1.417(3)
C1 C2 1.408(3)
C17 H17 0.9300
C17 C16 1.381(4)
C15 C16 1.392(3)
C10 C9 1.441(3)
C11 H11A 0.9600
C11 H11B 0.9600
C11 H11C 0.9600
C9 C8 1.399(3)
C9 C4 1.408(3)
C18 H18A 0.9600
C18 H18B 0.9600
C18 H18C 0.9600
C16 H16 0.9300
C2 H2 0.9300
C8 H8 0.9300
C8 C7 1.384(3)
C4 C5 1.392(3)
C7 H7 0.9300
C7 C6 1.402(3)
C6 H6 0.9300
C6 C5 1.385(3)
C5 H5 0.9300

loop_
_geom_torsion_atom_site_label_1
_geom_torsion_atom_site_label_2
_geom_torsion_atom_site_label_3
_geom_torsion_atom_site_label_4
_geom_torsion
O1 C15 C16 C17 178.7(2)
N2 C3 C10 N3 -178.0(2)
N2 C3 C10 C9 -1.2(2)
N2 C4 C5 C6 -178.0(2)
N3 C1 C2 N1 0.6(4)
N3 C10 C9 C8 -0.7(4)
N3 C10 C9 C4 176.5(2)
C13 C12 C1 N3 19.1(3)
C13 C12 C1 C2 -162.2(2)
C13 C12 C17 C16 -0.1(3)
C13 C14 C15 O1 -178.9(2)
C13 C14 C15 C16 1.0(4)
C12 C13 C14 C15 -0.4(3)
C12 C1 C2 N1 -178.0(2)
C12 C17 C16 C15 0.7(4)
C14 C13 C12 C1 -178.3(2)
C14 C13 C12 C17 -0.1(3)
C14 C15 C16 C17 -1.2(4)
N1 C3 C10 N3 0.7(4)
N1 C3 C10 C9 177.5(2)
C3 N2 C4 C9 -1.7(2)
C3 N2 C4 C5 176.9(2)
C3 N1 C2 C1 0.7(3)
C3 C10 C9 C8 -177.1(2)
C3 C10 C9 C4 0.1(2)
C1 N3 C10 C3 0.7(3)
C1 N3 C10 C9 -175.2(2)
C1 C12 C17 C16 178.1(2)
C17 C12 C1 N3 -159.0(2)
C17 C12 C1 C2 19.7(3)
C10 N3 C1 C12 177.40(19)
C10 N3 C1 C2 -1.3(3)
C10 C9 C8 C7 176.3(2)
C10 C9 C4 N2 0.9(2)
C10 C9 C4 C5 -177.7(2)
C11 N2 C3 N1 2.1(4)
C11 N2 C3 C10 -179.2(2)
C11 N2 C4 C9 179.3(2)
C11 N2 C4 C5 -2.1(4)
C9 C8 C7 C6 1.0(4)
C9 C4 C5 C6 0.4(3)
C18 O1 C15 C14 -6.3(3)
C18 O1 C15 C16 173.8(2)
C2 N1 C3 N2 177.1(2)
C2 N1 C3 C10 -1.3(3)
C8 C9 C4 N2 178.6(2)
C8 C9 C4 C5 0.0(3)
C8 C7 C6 C5 -0.7(4)
C4 N2 C3 N1 -176.9(2)
C4 N2 C3 C10 1.7(2)
C4 C9 C8 C7 -0.6(3)
C7 C6 C5 C4 0.0(3)
